data_7003721
loop_
_publ_author_name
'Levason, William'
'Manning, Joanna M.'
'Nirwan, Manisha'
'Ratnani, Raju'
'Reid, Gillian'
'Smith, Hayley L.'
'Webster, Michael'

_publ_section_title
;
 Selenoether macrocyclic chemistry---syntheses and properties of new
 potentially tridentate and hexadentate Se/O-donor macrocycles
;
_journal_issue 26
_journal_name_full 'Dalton Transactions'
_journal_page_first 3486
_journal_page_last 3492
_journal_paper_doi 10.1039/b718950h
_journal_year 2008
_chemical_formula_moiety 'C12 H16 O Se2'
_chemical_formula_sum 'C12 H16 O Se2'
_chemical_formula_weight 334.17
_chemical_name_systematic
;
9,10-benzo-1,7-diselena-4-oxa-cycloundeca-9-ene
;
_space_group_IT_number 2
_symmetry_cell_setting triclinic
_symmetry_Int_Tables_number 2
_symmetry_space_group_name_Hall '-P 1'
_symmetry_space_group_name_H-M 'P -1'
_atom_sites_solution_hydrogens geom
_atom_sites_solution_primary direct
_atom_sites_solution_secondary difmap
_audit_creation_date 2007-10-10
_audit_creation_method 'SHELXL-97 + hand edit'
_cell_angle_alpha 108.104(10)
_cell_angle_beta 92.404(10)
_cell_angle_gamma 91.037(10)
_cell_formula_units_Z 2
_cell_length_a 7.9226(15)
_cell_length_b 7.9778(15)
_cell_length_c 10.1088(15)
_cell_measurement_reflns_used 2736
_cell_measurement_temperature 120(2)
_cell_measurement_theta_max 27.48
_cell_measurement_theta_min 2.91
_cell_volume 606.43(19)
_computing_structure_refinement 'SHELXL-97 (Sheldrick, 1997)'
_computing_structure_solution 'SHELXS-97 (Sheldrick, 1997)'
_diffrn_ambient_temperature 120(2)
_diffrn_measured_fraction_theta_full 0.996
_diffrn_measured_fraction_theta_max 0.996
_diffrn_measurement_device_type 'Bruker-Nonius 95mm CCD camera on \k-goniostat'
_diffrn_measurement_method '\f & \w scans'
_diffrn_radiation_monochromator graphite
_diffrn_radiation_source 'Bruker-Nonius FR591 rotating anode'
_diffrn_radiation_type MoK\a
_diffrn_radiation_wavelength 0.71073
_diffrn_reflns_av_R_equivalents 0.0447
_diffrn_reflns_av_sigmaI/netI 0.0387
_diffrn_reflns_limit_h_max 10
_diffrn_reflns_limit_h_min -10
_diffrn_reflns_limit_k_max 10
_diffrn_reflns_limit_k_min -10
_diffrn_reflns_limit_l_max 12
_diffrn_reflns_limit_l_min -13
_diffrn_reflns_number 13054
_diffrn_reflns_theta_full 27.55
_diffrn_reflns_theta_max 27.55
_diffrn_reflns_theta_min 3.25
_diffrn_standards_decay_% 0
_diffrn_standards_number 0
_exptl_absorpt_coefficient_mu 6.068
_exptl_absorpt_correction_T_max 1.0000
_exptl_absorpt_correction_T_min 0.6414
_exptl_absorpt_correction_type multi-scan
_exptl_absorpt_process_details 'G.M. Sheldrick, (2003). SADABS. Version 2.10. Bruker AXS Inc.'
_exptl_crystal_colour colourless
_exptl_crystal_density_diffrn 1.830
_exptl_crystal_density_method 'not measured'
_exptl_crystal_description plate
_exptl_crystal_F_000 328
_exptl_crystal_size_max 0.45
_exptl_crystal_size_mid 0.15
_exptl_crystal_size_min 0.04
_refine_diff_density_max 1.488
_refine_diff_density_min -0.835
_refine_diff_density_rms 0.121
_refine_ls_extinction_method none
_refine_ls_goodness_of_fit_ref 1.053
_refine_ls_hydrogen_treatment noref
_refine_ls_matrix_type full
_refine_ls_number_parameters 136
_refine_ls_number_reflns 2783
_refine_ls_number_restraints 0
_refine_ls_restrained_S_all 1.053
_refine_ls_R_factor_all 0.0391
_refine_ls_R_factor_gt 0.0312
_refine_ls_shift/su_max 0.001
_refine_ls_shift/su_mean 0.000
_refine_ls_structure_factor_coef Fsqd
_refine_ls_weighting_details 'w=1/[\s^2^(Fo^2^)+(0.0265P)^2^+1.1144P] where P=(Fo^2^+2Fc^2^)/3'
_refine_ls_weighting_scheme calc
_refine_ls_wR_factor_gt 0.0699
_refine_ls_wR_factor_ref 0.0734
_reflns_number_gt 2406
_reflns_number_total 2783
_reflns_threshold_expression I>2sigma(I)
_cod_data_source_file b718950h.txt
_cod_data_source_block 07sdr015_[C12H16OSe2]
_cod_original_sg_symbol_H-M P-1
_cod_database_code 7003721

loop_
_symmetry_equiv_pos_as_xyz
'x, y, z'
'-x, -y, -z'

loop_
_atom_site_label
_atom_site_type_symbol
_atom_site_fract_x
_atom_site_fract_y
_atom_site_fract_z
_atom_site_U_iso_or_equiv
_atom_site_adp_type
_atom_site_occupancy
_atom_site_symmetry_multiplicity
_atom_site_calc_flag
_atom_site_refinement_flags
_atom_site_disorder_assembly
_atom_site_disorder_group
Se1 Se 0.29853(4) 0.20941(4) 0.82231(3) 0.01643(10) Uani 1 1 d . . .
Se2 Se 0.68227(4) -0.27965(4) 0.69455(3) 0.01768(10) Uani 1 1 d . . .
O1 O 0.2987(3) -0.2105(3) 0.7895(2) 0.0178(4) Uani 1 1 d . . .
C1 C 0.5179(4) 0.1463(4) 0.8922(3) 0.0174(6) Uani 1 1 d . . .
H1A H 0.5385 0.2153 0.9917 0.021 Uiso 1 1 calc R . .
H1B H 0.5148 0.0195 0.8846 0.021 Uiso 1 1 calc R . .
C2 C 0.1499(4) 0.0548(4) 0.8875(3) 0.0194(6) Uani 1 1 d . . .
H2A H 0.1930 0.0545 0.9808 0.023 Uiso 1 1 calc R . .
H2B H 0.0354 0.1036 0.8974 0.023 Uiso 1 1 calc R . .
C3 C 0.1370(4) -0.1341(4) 0.7907(3) 0.0180(6) Uani 1 1 d . . .
H3A H 0.0522 -0.2029 0.8235 0.022 Uiso 1 1 calc R . .
H3B H 0.1007 -0.1358 0.6953 0.022 Uiso 1 1 calc R . .
C4 C 0.3137(4) -0.3663(4) 0.6761(3) 0.0192(6) Uani 1 1 d . . .
H4A H 0.2987 -0.3396 0.5871 0.023 Uiso 1 1 calc R . .
H4B H 0.2252 -0.4545 0.6781 0.023 Uiso 1 1 calc R . .
C5 C 0.4866(4) -0.4394(4) 0.6867(3) 0.0192(6) Uani 1 1 d . . .
H5A H 0.4965 -0.5463 0.6055 0.023 Uiso 1 1 calc R . .
H5B H 0.4936 -0.4769 0.7714 0.023 Uiso 1 1 calc R . .
C6 C 0.5885(4) -0.1020(4) 0.6142(3) 0.0162(6) Uani 1 1 d . . .
H6A H 0.5956 -0.1430 0.5116 0.019 Uiso 1 1 calc R . .
H6B H 0.4683 -0.0837 0.6361 0.019 Uiso 1 1 calc R . .
C7 C 0.6895(4) 0.0670(4) 0.6760(3) 0.0140(6) Uani 1 1 d . . .
C8 C 0.8196(4) 0.1108(4) 0.6016(3) 0.0179(6) Uani 1 1 d . . .
H8 H 0.8416 0.0327 0.5122 0.021 Uiso 1 1 calc R . .
C9 C 0.9173(4) 0.2657(4) 0.6556(4) 0.0216(7) Uani 1 1 d . . .
H9 H 1.0036 0.2938 0.6027 0.026 Uiso 1 1 calc R . .
C10 C 0.8876(4) 0.3793(4) 0.7873(4) 0.0221(7) Uani 1 1 d . . .
H10 H 0.9546 0.4847 0.8256 0.027 Uiso 1 1 calc R . .
C11 C 0.7593(4) 0.3375(4) 0.8628(3) 0.0193(6) Uani 1 1 d . . .
H11 H 0.7399 0.4154 0.9529 0.023 Uiso 1 1 calc R . .
C12 C 0.6585(4) 0.1840(4) 0.8092(3) 0.0146(6) Uani 1 1 d . . .

loop_
_atom_site_aniso_label
_atom_site_aniso_U_11
_atom_site_aniso_U_22
_atom_site_aniso_U_33
_atom_site_aniso_U_23
_atom_site_aniso_U_13
_atom_site_aniso_U_12
Se1 0.01507(16) 0.01507(17) 0.01938(17) 0.00568(12) 0.00067(11) 0.00151(11)
Se2 0.01526(16) 0.01355(17) 0.02369(18) 0.00572(13) -0.00422(12) -0.00009(12)
O1 0.0177(11) 0.0159(11) 0.0182(11) 0.0030(9) -0.0005(8) 0.0018(9)
C1 0.0167(14) 0.0210(16) 0.0125(14) 0.0029(12) -0.0030(11) 0.0017(12)
C2 0.0172(15) 0.0220(16) 0.0185(15) 0.0053(13) 0.0049(12) 0.0028(12)
C3 0.0124(14) 0.0197(16) 0.0222(16) 0.0075(13) -0.0004(12) -0.0022(12)
C4 0.0181(15) 0.0146(15) 0.0225(16) 0.0028(12) -0.0021(12) -0.0048(12)
C5 0.0210(15) 0.0115(14) 0.0239(16) 0.0038(12) 0.0002(12) -0.0005(12)
C6 0.0157(14) 0.0144(15) 0.0192(15) 0.0064(12) -0.0021(11) 0.0020(11)
C7 0.0133(13) 0.0126(14) 0.0170(15) 0.0066(11) -0.0045(11) 0.0006(11)
C8 0.0152(14) 0.0203(16) 0.0192(15) 0.0080(12) -0.0018(12) 0.0010(12)
C9 0.0149(15) 0.0226(17) 0.0319(18) 0.0159(14) -0.0029(13) -0.0020(12)
C10 0.0165(15) 0.0144(15) 0.0366(19) 0.0109(14) -0.0077(13) -0.0023(12)
C11 0.0193(15) 0.0128(15) 0.0238(16) 0.0036(12) -0.0056(12) 0.0007(12)
C12 0.0154(14) 0.0120(14) 0.0156(14) 0.0036(11) -0.0039(11) 0.0020(11)

loop_
_atom_type_symbol
_atom_type_description
_atom_type_scat_dispersion_real
_atom_type_scat_dispersion_imag
_atom_type_scat_source
C C 0.0033 0.0016 'International Tables Vol C Tables 4.2.6.8 and 6.1.1.4'
H H 0.0000 0.0000 'International Tables Vol C Tables 4.2.6.8 and 6.1.1.4'
O O 0.0106 0.0060 'International Tables Vol C Tables 4.2.6.8 and 6.1.1.4'
Se Se -0.0929 2.2259 'International Tables Vol C Tables 4.2.6.8 and 6.1.1.4'

loop_
_geom_angle_atom_site_label_1
_geom_angle_atom_site_label_2
_geom_angle_atom_site_label_3
_geom_angle
_geom_angle_site_symmetry_1
_geom_angle_site_symmetry_3
_geom_angle_publ_flag
C2 Se1 C1 98.42(13) . . ?
C5 Se2 C6 103.47(13) . . ?
C4 O1 C3 113.1(2) . . ?
C12 C1 Se1 110.1(2) . . ?
C12 C1 H1A 109.6 . . ?
Se1 C1 H1A 109.6 . . ?
C12 C1 H1B 109.6 . . ?
Se1 C1 H1B 109.6 . . ?
H1A C1 H1B 108.2 . . ?
C3 C2 Se1 113.4(2) . . ?
C3 C2 H2A 108.9 . . ?
Se1 C2 H2A 108.9 . . ?
C3 C2 H2B 108.9 . . ?
Se1 C2 H2B 108.9 . . ?
H2A C2 H2B 107.7 . . ?
O1 C3 C2 108.6(2) . . ?
O1 C3 H3A 110.0 . . ?
C2 C3 H3A 110.0 . . ?
O1 C3 H3B 110.0 . . ?
C2 C3 H3B 110.0 . . ?
H3A C3 H3B 108.3 . . ?
O1 C4 C5 109.0(2) . . ?
O1 C4 H4A 109.9 . . ?
C5 C4 H4A 109.9 . . ?
O1 C4 H4B 109.9 . . ?
C5 C4 H4B 109.9 . . ?
H4A C4 H4B 108.3 . . ?
C4 C5 Se2 116.6(2) . . ?
C4 C5 H5A 108.1 . . ?
Se2 C5 H5A 108.1 . . ?
C4 C5 H5B 108.1 . . ?
Se2 C5 H5B 108.1 . . ?
H5A C5 H5B 107.3 . . ?
C7 C6 Se2 108.02(19) . . ?
C7 C6 H6A 110.1 . . ?
Se2 C6 H6A 110.1 . . ?
C7 C6 H6B 110.1 . . ?
Se2 C6 H6B 110.1 . . ?
H6A C6 H6B 108.4 . . ?
C8 C7 C12 118.7(3) . . ?
C8 C7 C6 119.7(3) . . ?
C12 C7 C6 121.6(3) . . ?
C9 C8 C7 121.6(3) . . ?
C9 C8 H8 119.2 . . ?
C7 C8 H8 119.2 . . ?
C10 C9 C8 119.5(3) . . ?
C10 C9 H9 120.2 . . ?
C8 C9 H9 120.2 . . ?
C9 C10 C11 119.6(3) . . ?
C9 C10 H10 120.2 . . ?
C11 C10 H10 120.2 . . ?
C10 C11 C12 121.5(3) . . ?
C10 C11 H11 119.2 . . ?
C12 C11 H11 119.2 . . ?
C11 C12 C7 119.1(3) . . ?
C11 C12 C1 119.9(3) . . ?
C7 C12 C1 121.0(3) . . ?

loop_
_geom_bond_atom_site_label_1
_geom_bond_atom_site_label_2
_geom_bond_distance
_geom_bond_site_symmetry_2
_geom_bond_publ_flag
Se1 C2 1.965(3) . ?
Se1 C1 1.981(3) . ?
Se2 C5 1.972(3) . ?
Se2 C6 1.981(3) . ?
O1 C4 1.416(4) . ?
O1 C3 1.427(4) . ?
C1 C12 1.503(4) . ?
C1 H1A 0.9900 . ?
C1 H1B 0.9900 . ?
C2 C3 1.520(4) . ?
C2 H2A 0.9900 . ?
C2 H2B 0.9900 . ?
C3 H3A 0.9900 . ?
C3 H3B 0.9900 . ?
C4 C5 1.511(4) . ?
C4 H4A 0.9900 . ?
C4 H4B 0.9900 . ?
C5 H5A 0.9900 . ?
C5 H5B 0.9900 . ?
C6 C7 1.498(4) . ?
C6 H6A 0.9900 . ?
C6 H6B 0.9900 . ?
C7 C8 1.401(4) . ?
C7 C12 1.414(4) . ?
C8 C9 1.391(4) . ?
C8 H8 0.9500 . ?
C9 C10 1.391(5) . ?
C9 H9 0.9500 . ?
C10 C11 1.392(5) . ?
C10 H10 0.9500 . ?
C11 C12 1.396(4) . ?
C11 H11 0.9500 . ?

loop_
_geom_torsion_atom_site_label_1
_geom_torsion_atom_site_label_2
_geom_torsion_atom_site_label_3
_geom_torsion_atom_site_label_4
_geom_torsion
_geom_torsion_site_symmetry_1
_geom_torsion_site_symmetry_2
_geom_torsion_site_symmetry_3
_geom_torsion_site_symmetry_4
_geom_torsion_publ_flag
C2 Se1 C1 C12 156.3(2) . . . . ?
C1 Se1 C2 C3 -82.4(2) . . . . ?
C4 O1 C3 C2 -163.7(3) . . . . ?
Se1 C2 C3 O1 65.2(3) . . . . ?
C3 O1 C4 C5 -178.3(2) . . . . ?
O1 C4 C5 Se2 -56.4(3) . . . . ?
C6 Se2 C5 C4 -21.0(3) . . . . ?
C5 Se2 C6 C7 152.1(2) . . . . ?
Se2 C6 C7 C8 98.1(3) . . . . ?
Se2 C6 C7 C12 -81.2(3) . . . . ?
C12 C7 C8 C9 -0.2(4) . . . . ?
C6 C7 C8 C9 -179.5(3) . . . . ?
C7 C8 C9 C10 1.0(5) . . . . ?
C8 C9 C10 C11 -0.8(5) . . . . ?
C9 C10 C11 C12 -0.2(5) . . . . ?
C10 C11 C12 C7 1.0(4) . . . . ?
C10 C11 C12 C1 -178.2(3) . . . . ?
C8 C7 C12 C11 -0.8(4) . . . . ?
C6 C7 C12 C11 178.5(3) . . . . ?
C8 C7 C12 C1 178.5(3) . . . . ?
C6 C7 C12 C1 -2.3(4) . . . . ?
Se1 C1 C12 C11 100.3(3) . . . . ?
Se1 C1 C12 C7 -78.9(3) . . . . ?

loop_
_cod_related_entry_id
_cod_related_entry_database
_cod_related_entry_code
1 ChemSpider 30652651
